data_2210703
loop_
_publ_author_name
'Yathirajan, H. S.'
'Narayana, B.'
'Prathap, M.'
'Bindya, S '
'Bolte, Michael'

_publ_section_title
;
 2-Hydroxy-3,5-diisopropylbenzoic acid
;
_journal_coeditor_code LH2171
_journal_issue 10
_journal_name_full 'Acta Crystallographica Section E'
_journal_page_first o4255
_journal_page_last o4257
_journal_paper_doi 10.1107/S1600536806034544
_journal_volume 62
_journal_year 2006
_chemical_formula_iupac 'C13 H18 O3'
_chemical_formula_moiety 'C13 H18 O3'
_chemical_formula_sum 'C13 H18 O3'
_chemical_formula_weight 222.27
_chemical_name_systematic
;
2-Hydroxy-3,5-diisopropylbenzoic acid
;
_space_group_IT_number 2
_symmetry_cell_setting triclinic
_symmetry_space_group_name_Hall '-P 1'
_symmetry_space_group_name_H-M 'P -1'
_atom_sites_solution_hydrogens geom
_atom_sites_solution_primary direct
_atom_sites_solution_secondary difmap
_audit_creation_method SHELXL97
_cell_angle_alpha 72.823(7)
_cell_angle_beta 78.217(6)
_cell_angle_gamma 76.792(7)
_cell_formula_units_Z 6
_cell_length_a 9.2545(7)
_cell_length_b 14.7627(13)
_cell_length_c 15.2767(12)
_cell_measurement_reflns_used 16899
_cell_measurement_temperature 173(2)
_cell_measurement_theta_max 25.8
_cell_measurement_theta_min 3.6
_cell_volume 1920.2(3)
_computing_cell_refinement X-AREA
_computing_data_collection 'X-AREA (Stoe & Cie, 2001)'
_computing_data_reduction X-AREA
_computing_molecular_graphics 'XP in SHELXTL-Plus (Sheldrick, 1991)'
_computing_publication_material 'SHELXL and PLATON (Spek, 2003)'
_computing_structure_refinement 'SHELXL97 (Sheldrick, 1997)'
_computing_structure_solution 'SHELXS97 (Sheldrick, 1997)'
_diffrn_ambient_temperature 173(2)
_diffrn_measured_fraction_theta_full 0.993
_diffrn_measured_fraction_theta_max 0.989
_diffrn_measurement_device_type 'Stoe IPDSII two-circle'
_diffrn_measurement_method \w
_diffrn_radiation_monochromator graphite
_diffrn_radiation_source 'fine-focus sealed tube'
_diffrn_radiation_type MoK\a
_diffrn_radiation_wavelength 0.71073
_diffrn_reflns_av_R_equivalents 0.0487
_diffrn_reflns_av_sigmaI/netI 0.0449
_diffrn_reflns_limit_h_max 11
_diffrn_reflns_limit_h_min -11
_diffrn_reflns_limit_k_max 16
_diffrn_reflns_limit_k_min -17
_diffrn_reflns_limit_l_max 18
_diffrn_reflns_limit_l_min -18
_diffrn_reflns_number 17863
_diffrn_reflns_theta_full 25.00
_diffrn_reflns_theta_max 25.58
_diffrn_reflns_theta_min 3.57
_diffrn_standards_number 0
_exptl_absorpt_coefficient_mu 0.081
_exptl_absorpt_correction_type none
_exptl_crystal_colour colourless
_exptl_crystal_density_diffrn 1.153
_exptl_crystal_density_method 'not measured'
_exptl_crystal_description block
_exptl_crystal_F_000 720
_exptl_crystal_size_max 0.43
_exptl_crystal_size_mid 0.41
_exptl_crystal_size_min 0.38
_refine_diff_density_max 0.310
_refine_diff_density_min -0.384
_refine_ls_extinction_coef 0.0136(19)
_refine_ls_extinction_expression Fc^*^=kFc[1+0.001xFc^2^\l^3^/sin(2\q)]^-1/4^
_refine_ls_extinction_method 'SHELXL97 (Sheldrick, 1997)'
_refine_ls_goodness_of_fit_ref 1.052
_refine_ls_hydrogen_treatment mixed
_refine_ls_matrix_type full
_refine_ls_number_parameters 457
_refine_ls_number_reflns 7147
_refine_ls_number_restraints 0
_refine_ls_restrained_S_all 1.052
_refine_ls_R_factor_all 0.0651
_refine_ls_R_factor_gt 0.0496
_refine_ls_shift/su_max 0.000
_refine_ls_shift/su_mean 0.000
_refine_ls_structure_factor_coef Fsqd
_refine_ls_weighting_details 'calc w = 1/[\s^2^(Fo^2^)+(0.0719P)^2^+0.3735P] where P=(Fo^2^+2Fc^2^)/3'
_refine_ls_weighting_scheme calc
_refine_ls_wR_factor_gt 0.1277
_refine_ls_wR_factor_ref 0.1357
_reflns_number_gt 5551
_reflns_number_total 7147
_reflns_threshold_expression I>2\s(I)
_cod_data_source_file lh2171.cif
_cod_data_source_block I
_cod_depositor_comments
;
The following automatic conversions were performed:
'_symmetry_cell_setting' value 'Triclinic' changed to 'triclinic'
according to '/home/saulius/struct/CIF-dictionaries/cif_core.dic'
dictionary named 'cif_core.dic' version 2.4.1 from 2010-06-29.

Automatic conversion script
Id: cif_fix_enum 1527 2010-12-29 10:47:43Z saulius 

The following automatic conversions were performed:

'_symmetry_cell_setting' value 'Triclinic' changed to 'triclinic'
according to /home/saulius/struct/CIF-dictionaries/cif_core.dic
dictionary named 'cif_core.dic' version 2.4.1 from 2010-06-29.

Automatic conversion script
Id: cif_fix_values 1715 2011-07-08 13:25:40Z adriana 
;
_cod_database_code 2210703
_cod_database_fobs_code 2210703

loop_
_symmetry_equiv_pos_as_xyz
'x, y, z'
'-x, -y, -z'

loop_
_atom_site_type_symbol
_atom_site_label
_atom_site_fract_x
_atom_site_fract_y
_atom_site_fract_z
_atom_site_U_iso_or_equiv
_atom_site_adp_type
_atom_site_calc_flag
_atom_site_refinement_flags
_atom_site_occupancy
_atom_site_disorder_assembly
_atom_site_disorder_group
C C1 1.01021(18) 0.14883(11) 0.13077(11) 0.0233(4) Uani d . 1 . .
C C2 1.12504(19) 0.12753(11) 0.18540(11) 0.0241(4) Uani d . 1 . .
O O2 1.23520(15) 0.04781(9) 0.18890(9) 0.0344(3) Uani d . 1 . .
H H2 1.220(3) 0.014(2) 0.147(2) 0.083(9) Uiso d . 1 . .
C C3 1.12912(19) 0.18873(13) 0.24000(12) 0.0275(4) Uani d . 1 . .
C C4 1.0165(2) 0.27000(13) 0.23683(12) 0.0291(4) Uani d . 1 . .
H H4 1.0183 0.3117 0.2733 0.035 Uiso calc R 1 . .
C C5 0.9008(2) 0.29380(12) 0.18312(12) 0.0280(4) Uani d . 1 . .
C C6 0.89887(19) 0.23214(12) 0.13042(12) 0.0258(4) Uani d . 1 . .
H H6 0.8214 0.2462 0.0935 0.031 Uiso calc R 1 . .
C C11 1.00483(19) 0.08444(11) 0.07483(11) 0.0236(4) Uani d . 1 . .
O O11 0.88725(14) 0.10648(9) 0.03185(9) 0.0316(3) Uani d . 1 . .
H H11 0.898(3) 0.063(2) -0.0059(19) 0.069(8) Uiso d . 1 . .
O O12 1.10432(14) 0.01239(9) 0.06918(9) 0.0342(3) Uani d . 1 . .
C C31 1.2521(2) 0.16307(15) 0.30051(14) 0.0360(4) Uani d . 1 . .
H H31 1.3431 0.1273 0.2692 0.043 Uiso calc R 1 . .
C C32 1.2048(3) 0.09595(17) 0.39442(16) 0.0512(6) Uani d . 1 . .
H H32A 1.2847 0.0799 0.4327 0.077 Uiso calc R 1 . .
H H32B 1.1866 0.0367 0.3853 0.077 Uiso calc R 1 . .
H H32C 1.1127 0.1281 0.4255 0.077 Uiso calc R 1 . .
C C33 1.2954(3) 0.25166(18) 0.31343(16) 0.0488(6) Uani d . 1 . .
H H33A 1.3748 0.2311 0.3526 0.073 Uiso calc R 1 . .
H H33B 1.2075 0.2888 0.3431 0.073 Uiso calc R 1 . .
H H33C 1.3317 0.2919 0.2529 0.073 Uiso calc R 1 . .
C C51 0.7831(2) 0.38492(13) 0.18211(14) 0.0353(4) Uani d . 1 . .
H H51 0.8037 0.4157 0.2274 0.042 Uiso calc R 1 . .
C C52 0.6254(2) 0.36126(18) 0.2141(2) 0.0550(6) Uani d . 1 . .
H H52A 0.6216 0.3153 0.2754 0.083 Uiso calc R 1 . .
H H52B 0.6004 0.3329 0.1699 0.083 Uiso calc R 1 . .
H H52C 0.5530 0.4204 0.2176 0.083 Uiso calc R 1 . .
C C53 0.7951(3) 0.45700(16) 0.08753(18) 0.0649(8) Uani d . 1 . .
H H53A 0.7188 0.5149 0.0892 0.097 Uiso calc R 1 . .
H H53B 0.7791 0.4281 0.0410 0.097 Uiso calc R 1 . .
H H53C 0.8950 0.4744 0.0715 0.097 Uiso calc R 1 . .
C C1A 0.82790(17) 0.71388(11) 0.45231(11) 0.0201(3) Uani d . 1 . .
C C2A 0.97893(17) 0.70249(11) 0.46416(11) 0.0205(3) Uani d . 1 . .
O O2A 1.04977(14) 0.62349(9) 0.52182(9) 0.0313(3) Uani d . 1 . .
H H2A 0.987(3) 0.584(2) 0.546(2) 0.077(9) Uiso d . 1 . .
C C3A 1.06370(17) 0.77497(11) 0.41587(11) 0.0216(3) Uani d . 1 . .
C C4A 0.99218(18) 0.85774(11) 0.35828(11) 0.0238(4) Uani d . 1 . .
H H4A 1.0482 0.9072 0.3257 0.029 Uiso calc R 1 . .
C C5A 0.84157(18) 0.87198(12) 0.34575(12) 0.0247(4) Uani d . 1 A .
C C6A 0.76160(18) 0.79877(11) 0.39287(11) 0.0233(3) Uani d . 1 . .
H H6A 0.6601 0.8061 0.3848 0.028 Uiso calc R 1 . .
C C11A 0.73930(17) 0.63819(11) 0.50390(11) 0.0203(3) Uani d . 1 . .
O O11A 0.59997(13) 0.65517(9) 0.48675(8) 0.0284(3) Uani d . 1 . .
H H11A 0.549(3) 0.605(2) 0.5263(18) 0.066(8) Uiso d . 1 . .
O O12A 0.79008(13) 0.56384(8) 0.56088(8) 0.0255(3) Uani d . 1 . .
C C31A 1.22677(18) 0.76091(12) 0.42972(12) 0.0258(4) Uani d . 1 . .
H H31A 1.2685 0.6903 0.4420 0.031 Uiso calc R 1 . .
C C32A 1.32410(19) 0.81227(14) 0.34429(13) 0.0337(4) Uani d . 1 . .
H H32D 1.4275 0.8003 0.3568 0.051 Uiso calc R 1 . .
H H32E 1.2849 0.8817 0.3297 0.051 Uiso calc R 1 . .
H H32F 1.3223 0.7877 0.2916 0.051 Uiso calc R 1 . .
C C33A 1.2355(2) 0.79276(17) 0.51515(14) 0.0412(5) Uani d . 1 . .
H H33D 1.3406 0.7823 0.5239 0.062 Uiso calc R 1 . .
H H33E 1.1794 0.7550 0.5700 0.062 Uiso calc R 1 . .
H H33F 1.1919 0.8613 0.5062 0.062 Uiso calc R 1 . .
C C51A 0.7711(2) 0.96661(13) 0.28351(14) 0.0344(4) Uani d . 1 . .
H H51A 0.8531 0.9864 0.2322 0.041 Uiso calc PR 0.502(10) A 1
H H51' 0.8534 1.0028 0.2489 0.041 Uiso calc PR 0.498(10) A 2
C C52A 0.7259(7) 1.0446(3) 0.3297(3) 0.0424(14) Uiso d P 0.502(10) A 1
H H52D 0.6636 1.0993 0.2923 0.064 Uiso calc PR 0.502(10) A 1
H H52E 0.8155 1.0650 0.3369 0.064 Uiso calc PR 0.502(10) A 1
H H52F 0.6685 1.0219 0.3908 0.064 Uiso calc PR 0.502(10) A 1
C C52' 0.6582(8) 1.0307(4) 0.3468(4) 0.0495(15) Uiso d P 0.498(10) A 2
H H52J 0.6289 1.0962 0.3085 0.074 Uiso calc PR 0.498(10) A 2
H H52K 0.7085 1.0333 0.3964 0.074 Uiso calc PR 0.498(10) A 2
H H52L 0.5686 1.0017 0.3740 0.074 Uiso calc PR 0.498(10) A 2
C C53A 0.6908(7) 0.9502(3) 0.2120(4) 0.0363(12) Uiso d P 0.502(10) A 2
H H53D 0.6131 1.0064 0.1932 0.054 Uiso calc PR 0.502(10) A 2
H H53E 0.6445 0.8928 0.2397 0.054 Uiso calc PR 0.502(10) A 2
H H53F 0.7639 0.9409 0.1577 0.054 Uiso calc PR 0.502(10) A 2
C C53' 0.6464(7) 0.9587(3) 0.2366(4) 0.0349(12) Uiso d P 0.498(10) A 1
H H53J 0.6397 1.0104 0.1791 0.052 Uiso calc PR 0.498(10) A 1
H H53K 0.5508 0.9646 0.2781 0.052 Uiso calc PR 0.498(10) A 1
H H53L 0.6682 0.8961 0.2222 0.052 Uiso calc PR 0.498(10) A 1
C C1B 0.38785(17) 0.39672(11) 0.73373(11) 0.0196(3) Uani d . 1 . .
C C2B 0.23680(17) 0.40702(11) 0.72276(11) 0.0196(3) Uani d . 1 . .
O O2B 0.17562(13) 0.47028(8) 0.64946(8) 0.0261(3) Uani d . 1 . .
H H2B 0.247(3) 0.5037(19) 0.6181(19) 0.065(8) Uiso d . 1 . .
C C3B 0.14085(17) 0.35059(11) 0.78956(11) 0.0217(3) Uani d . 1 . .
C C4B 0.20047(18) 0.28631(12) 0.86579(11) 0.0245(4) Uani d . 1 . .
H H4B 0.1365 0.2482 0.9112 0.029 Uiso calc R 1 . .
C C5B 0.34951(18) 0.27447(12) 0.87954(11) 0.0251(4) Uani d . 1 . .
C C6B 0.44173(18) 0.33041(11) 0.81249(11) 0.0224(3) Uani d . 1 . .
H H6B 0.5434 0.3238 0.8199 0.027 Uiso calc R 1 . .
C C11B 0.48711(17) 0.45663(11) 0.66431(11) 0.0200(3) Uani d . 1 . .
O O11B 0.62870(13) 0.43711(9) 0.67804(9) 0.0288(3) Uani d . 1 . .
H H11B 0.681(3) 0.4775(17) 0.6350(17) 0.050(7) Uiso d . 1 . .
O O12B 0.44203(13) 0.52155(8) 0.59769(8) 0.0266(3) Uani d . 1 . .
C C31B -0.02259(18) 0.36556(12) 0.77632(12) 0.0265(4) Uani d . 1 . .
H H31B -0.0246 0.3770 0.7087 0.032 Uiso calc R 1 . .
C C32B -0.0970(2) 0.27817(15) 0.82758(15) 0.0422(5) Uani d . 1 . .
H H32G -0.2011 0.2919 0.8160 0.063 Uiso calc R 1 . .
H H32H -0.0953 0.2645 0.8942 0.063 Uiso calc R 1 . .
H H32I -0.0421 0.2221 0.8054 0.063 Uiso calc R 1 . .
C C33B -0.1118(2) 0.45638(15) 0.80489(16) 0.0420(5) Uani d . 1 . .
H H33G -0.2162 0.4663 0.7950 0.063 Uiso calc R 1 . .
H H33H -0.0673 0.5124 0.7674 0.063 Uiso calc R 1 . .
H H33I -0.1087 0.4484 0.8705 0.063 Uiso calc R 1 . .
C C51B 0.4066(2) 0.20335(14) 0.96587(12) 0.0341(4) Uani d . 1 . .
H H51B 0.3249 0.1665 1.0003 0.041 Uiso calc R 1 . .
C C52B 0.5444(2) 0.13028(14) 0.94129(15) 0.0419(5) Uani d . 1 . .
H H52G 0.5778 0.0862 0.9983 0.063 Uiso calc R 1 . .
H H52H 0.6253 0.1644 0.9050 0.063 Uiso calc R 1 . .
H H52I 0.5183 0.0934 0.9048 0.063 Uiso calc R 1 . .
C C53B 0.4392(3) 0.25512(19) 1.02984(16) 0.0643(7) Uani d . 1 . .
H H53G 0.4756 0.2077 1.0844 0.097 Uiso calc R 1 . .
H H53H 0.3472 0.2969 1.0494 0.097 Uiso calc R 1 . .
H H53I 0.5160 0.2943 0.9971 0.097 Uiso calc R 1 . .

loop_
_atom_site_aniso_label
_atom_site_aniso_U_11
_atom_site_aniso_U_22
_atom_site_aniso_U_33
_atom_site_aniso_U_12
_atom_site_aniso_U_13
_atom_site_aniso_U_23
C1 0.0302(9) 0.0191(8) 0.0214(8) -0.0070(6) -0.0001(7) -0.0068(6)
C2 0.0287(9) 0.0214(8) 0.0214(8) -0.0050(6) 0.0001(6) -0.0064(6)
O2 0.0408(7) 0.0296(7) 0.0351(7) 0.0036(5) -0.0120(6) -0.0150(6)
C3 0.0297(9) 0.0324(9) 0.0239(9) -0.0093(7) 0.0006(7) -0.0129(7)
C4 0.0338(9) 0.0305(9) 0.0291(9) -0.0104(7) 0.0015(7) -0.0175(7)
C5 0.0310(9) 0.0242(8) 0.0309(9) -0.0070(7) 0.0018(7) -0.0130(7)
C6 0.0299(9) 0.0229(8) 0.0258(9) -0.0046(7) -0.0036(7) -0.0085(7)
C11 0.0316(9) 0.0179(8) 0.0210(8) -0.0051(6) -0.0029(7) -0.0047(6)
O11 0.0411(7) 0.0243(6) 0.0350(7) 0.0017(5) -0.0157(6) -0.0154(5)
O12 0.0390(7) 0.0290(7) 0.0411(8) 0.0034(5) -0.0126(6) -0.0216(6)
C31 0.0327(10) 0.0467(11) 0.0352(10) -0.0026(8) -0.0067(8) -0.0231(9)
C32 0.0643(15) 0.0482(13) 0.0438(13) -0.0048(11) -0.0235(11) -0.0094(10)
C33 0.0480(12) 0.0659(15) 0.0473(13) -0.0228(11) -0.0124(10) -0.0237(11)
C51 0.0381(10) 0.0286(9) 0.0449(11) -0.0011(8) -0.0036(8) -0.0235(8)
C52 0.0361(11) 0.0560(14) 0.0835(18) -0.0024(10) -0.0005(11) -0.0442(13)
C53 0.0865(19) 0.0328(12) 0.0588(16) 0.0117(12) -0.0006(14) -0.0106(11)
C1A 0.0224(8) 0.0180(7) 0.0194(8) -0.0051(6) -0.0028(6) -0.0033(6)
C2A 0.0227(8) 0.0172(7) 0.0198(8) -0.0017(6) -0.0049(6) -0.0025(6)
O2A 0.0253(6) 0.0215(6) 0.0395(7) -0.0045(5) -0.0112(5) 0.0079(5)
C3A 0.0218(8) 0.0202(8) 0.0222(8) -0.0037(6) -0.0035(6) -0.0046(6)
C4A 0.0234(8) 0.0194(8) 0.0263(9) -0.0075(6) -0.0040(6) 0.0005(6)
C5A 0.0249(8) 0.0220(8) 0.0248(8) -0.0061(6) -0.0065(7) 0.0008(7)
C6A 0.0206(8) 0.0231(8) 0.0244(8) -0.0051(6) -0.0070(6) -0.0001(6)
C11A 0.0226(8) 0.0186(8) 0.0198(8) -0.0051(6) -0.0039(6) -0.0037(6)
O11A 0.0233(6) 0.0261(6) 0.0316(7) -0.0108(5) -0.0070(5) 0.0056(5)
O12A 0.0270(6) 0.0194(6) 0.0270(6) -0.0073(5) -0.0064(5) 0.0025(5)
C31A 0.0199(8) 0.0232(8) 0.0326(9) -0.0032(6) -0.0067(7) -0.0031(7)
C32A 0.0197(8) 0.0373(10) 0.0407(11) -0.0068(7) -0.0035(7) -0.0042(8)
C33A 0.0285(10) 0.0605(13) 0.0394(11) -0.0069(9) -0.0115(8) -0.0163(10)
C51A 0.0295(9) 0.0265(9) 0.0403(11) -0.0100(7) -0.0136(8) 0.0111(8)
C1B 0.0225(8) 0.0171(7) 0.0183(8) -0.0036(6) -0.0015(6) -0.0041(6)
C2B 0.0249(8) 0.0156(7) 0.0172(8) -0.0026(6) -0.0048(6) -0.0024(6)
O2B 0.0253(6) 0.0267(6) 0.0228(6) -0.0072(5) -0.0086(5) 0.0043(5)
C3B 0.0213(8) 0.0212(8) 0.0223(8) -0.0047(6) -0.0037(6) -0.0044(6)
C4B 0.0236(8) 0.0246(8) 0.0207(8) -0.0072(6) -0.0007(6) 0.0014(6)
C5B 0.0239(8) 0.0237(8) 0.0217(8) -0.0026(6) -0.0030(6) 0.0016(7)
C6B 0.0195(8) 0.0223(8) 0.0227(8) -0.0023(6) -0.0037(6) -0.0026(6)
C11B 0.0237(8) 0.0173(7) 0.0192(8) -0.0047(6) -0.0043(6) -0.0032(6)
O11B 0.0222(6) 0.0273(6) 0.0308(7) -0.0092(5) -0.0047(5) 0.0056(5)
O12B 0.0277(6) 0.0256(6) 0.0239(6) -0.0117(5) -0.0061(5) 0.0040(5)
C31B 0.0231(8) 0.0306(9) 0.0248(9) -0.0075(7) -0.0056(6) -0.0020(7)
C32B 0.0277(10) 0.0449(12) 0.0509(13) -0.0168(8) -0.0090(9) 0.0022(9)
C33B 0.0258(9) 0.0473(12) 0.0555(13) 0.0025(8) -0.0115(9) -0.0206(10)
C51B 0.0267(9) 0.0381(10) 0.0264(9) -0.0070(8) -0.0061(7) 0.0106(8)
C52B 0.0410(11) 0.0323(10) 0.0430(12) 0.0001(8) -0.0175(9) 0.0070(9)
C53B 0.097(2) 0.0594(16) 0.0305(12) 0.0046(14) -0.0275(12) -0.0041(11)

loop_
_atom_type_symbol
_atom_type_description
_atom_type_scat_dispersion_real
_atom_type_scat_dispersion_imag
_atom_type_scat_source
C C 0.0033 0.0016 'International Tables Vol C Tables 4.2.6.8 and 6.1.1.4'
H H 0.0000 0.0000 'International Tables Vol C Tables 4.2.6.8 and 6.1.1.4'
O O 0.0106 0.0060 'International Tables Vol C Tables 4.2.6.8 and 6.1.1.4'

loop_
_geom_angle_atom_site_label_1
_geom_angle_atom_site_label_2
_geom_angle_atom_site_label_3
_geom_angle
C2 C1 C6 119.78(15)
C2 C1 C11 120.34(15)
C6 C1 C11 119.87(15)
O2 C2 C1 122.40(15)
O2 C2 C3 117.26(15)
C1 C2 C3 120.33(15)
C2 O2 H2 107.8(18)
C4 C3 C2 117.39(16)
C4 C3 C31 123.07(16)
C2 C3 C31 119.53(16)
C3 C4 C5 123.94(16)
C3 C4 H4 118.0
C5 C4 H4 118.0
C6 C5 C4 117.54(16)
C6 C5 C51 121.61(17)
C4 C5 C51 120.84(16)
C5 C6 C1 121.01(16)
C5 C6 H6 119.5
C1 C6 H6 119.5
O12 C11 O11 121.80(15)
O12 C11 C1 122.45(15)
O11 C11 C1 115.74(14)
C11 O11 H11 109.0(16)
C3 C31 C33 112.89(17)
C3 C31 C32 110.21(16)
C33 C31 C32 110.40(17)
C3 C31 H31 107.7
C33 C31 H31 107.7
C32 C31 H31 107.7
C31 C32 H32A 109.5
C31 C32 H32B 109.5
H32A C32 H32B 109.5
C31 C32 H32C 109.5
H32A C32 H32C 109.5
H32B C32 H32C 109.5
C31 C33 H33A 109.5
C31 C33 H33B 109.5
H33A C33 H33B 109.5
C31 C33 H33C 109.5
H33A C33 H33C 109.5
H33B C33 H33C 109.5
C53 C51 C5 111.36(16)
C53 C51 C52 111.7(2)
C5 C51 C52 111.24(16)
C53 C51 H51 107.4
C5 C51 H51 107.4
C52 C51 H51 107.4
C51 C52 H52A 109.5
C51 C52 H52B 109.5
H52A C52 H52B 109.5
C51 C52 H52C 109.5
H52A C52 H52C 109.5
H52B C52 H52C 109.5
C51 C53 H53A 109.5
C51 C53 H53B 109.5
H53A C53 H53B 109.5
C51 C53 H53C 109.5
H53A C53 H53C 109.5
H53B C53 H53C 109.5
C6A C1A C2A 119.56(14)
C6A C1A C11A 120.30(14)
C2A C1A C11A 120.13(13)
O2A C2A C3A 116.61(14)
O2A C2A C1A 122.97(14)
C3A C2A C1A 120.41(14)
C2A O2A H2A 107.7(19)
C4A C3A C2A 117.60(14)
C4A C3A C31A 122.95(14)
C2A C3A C31A 119.43(14)
C3A C4A C5A 123.48(14)
C3A C4A H4A 118.3
C5A C4A H4A 118.3
C6A C5A C4A 117.67(14)
C6A C5A C51A 122.51(15)
C4A C5A C51A 119.81(14)
C5A C6A C1A 121.25(15)
C5A C6A H6A 119.4
C1A C6A H6A 119.4
O12A C11A O11A 121.67(13)
O12A C11A C1A 122.98(14)
O11A C11A C1A 115.34(13)
C11A O11A H11A 109.8(16)
C3A C31A C32A 112.94(14)
C3A C31A C33A 110.34(14)
C32A C31A C33A 110.82(15)
C3A C31A H31A 107.5
C32A C31A H31A 107.5
C33A C31A H31A 107.5
C31A C32A H32D 109.5
C31A C32A H32E 109.5
H32D C32A H32E 109.5
C31A C32A H32F 109.5
H32D C32A H32F 109.5
H32E C32A H32F 109.5
C31A C33A H33D 109.5
C31A C33A H33E 109.5
H33D C33A H33E 109.5
C31A C33A H33F 109.5
H33D C33A H33F 109.5
H33E C33A H33F 109.5
C52A C51A C53' 111.8(4)
C52A C51A C5A 112.7(2)
C53' C51A C5A 114.9(2)
C52A C51A C53A 126.8(4)
C5A C51A C53A 112.2(2)
C53' C51A C52' 93.0(4)
C5A C51A C52' 109.4(2)
C53A C51A C52' 111.3(4)
C52A C51A H51A 105.5
C53' C51A H51A 105.5
C5A C51A H51A 105.5
C53A C51A H51A 88.5
C52' C51A H51A 128.3
C52A C51A H51' 83.7
C53' C51A H51' 122.0
C5A C51A H51' 107.9
C53A C51A H51' 107.9
C52' C51A H51' 107.9
C51A C52A H52D 109.5
C51A C52A H52E 109.5
H52D C52A H52E 109.5
C51A C52A H52F 109.5
H52D C52A H52F 109.5
H52E C52A H52F 109.5
C51A C52' H52J 109.5
C51A C52' H52K 109.5
H52J C52' H52K 109.5
C51A C52' H52L 109.5
H52J C52' H52L 109.5
H52K C52' H52L 109.5
C51A C53A H53D 109.5
C51A C53A H53E 109.5
H53D C53A H53E 109.5
C51A C53A H53F 109.5
H53D C53A H53F 109.5
H53E C53A H53F 109.5
C51A C53' H53J 109.5
C51A C53' H53K 109.5
H53J C53' H53K 109.5
C51A C53' H53L 109.5
H53J C53' H53L 109.5
H53K C53' H53L 109.5
C6B C1B C2B 119.44(14)
C6B C1B C11B 120.43(14)
C2B C1B C11B 120.12(14)
O2B C2B C1B 123.07(14)
O2B C2B C3B 116.58(14)
C1B C2B C3B 120.34(14)
C2B O2B H2B 104.9(17)
C4B C3B C2B 117.59(14)
C4B C3B C31B 123.65(14)
C2B C3B C31B 118.73(14)
C3B C4B C5B 123.79(14)
C3B C4B H4B 118.1
C5B C4B H4B 118.1
C6B C5B C4B 117.45(14)
C6B C5B C51B 121.70(15)
C4B C5B C51B 120.85(14)
C5B C6B C1B 121.40(15)
C5B C6B H6B 119.3
C1B C6B H6B 119.3
O12B C11B O11B 121.83(13)
O12B C11B C1B 122.90(14)
O11B C11B C1B 115.27(13)
C11B O11B H11B 110.4(15)
C3B C31B C32B 113.32(14)
C3B C31B C33B 109.93(15)
C32B C31B C33B 110.86(16)
C3B C31B H31B 107.5
C32B C31B H31B 107.5
C33B C31B H31B 107.5
C31B C32B H32G 109.5
C31B C32B H32H 109.5
H32G C32B H32H 109.5
C31B C32B H32I 109.5
H32G C32B H32I 109.5
H32H C32B H32I 109.5
C31B C33B H33G 109.5
C31B C33B H33H 109.5
H33G C33B H33H 109.5
C31B C33B H33I 109.5
H33G C33B H33I 109.5
H33H C33B H33I 109.5
C53B C51B C5B 111.46(17)
C53B C51B C52B 110.75(18)
C5B C51B C52B 111.93(15)
C53B C51B H51B 107.5
C5B C51B H51B 107.5
C52B C51B H51B 107.5
C51B C52B H52G 109.5
C51B C52B H52H 109.5
H52G C52B H52H 109.5
C51B C52B H52I 109.5
H52G C52B H52I 109.5
H52H C52B H52I 109.5
C51B C53B H53G 109.5
C51B C53B H53H 109.5
H53G C53B H53H 109.5
C51B C53B H53I 109.5
H53G C53B H53I 109.5
H53H C53B H53I 109.5

loop_
_geom_bond_atom_site_label_1
_geom_bond_atom_site_label_2
_geom_bond_distance
C1 C2 1.407(2)
C1 C6 1.412(2)
C1 C11 1.468(2)
C2 O2 1.365(2)
C2 C3 1.410(2)
O2 H2 0.97(3)
C3 C4 1.394(3)
C3 C31 1.523(3)
C4 C5 1.400(3)
C4 H4 0.9500
C5 C6 1.387(2)
C5 C51 1.524(2)
C6 H6 0.9500
C11 O12 1.249(2)
C11 O11 1.313(2)
O11 H11 0.96(3)
C31 C33 1.528(3)
C31 C32 1.528(3)
C31 H31 1.0000
C32 H32A 0.9800
C32 H32B 0.9800
C32 H32C 0.9800
C33 H33A 0.9800
C33 H33B 0.9800
C33 H33C 0.9800
C51 C53 1.521(3)
C51 C52 1.527(3)
C51 H51 1.0000
C52 H52A 0.9800
C52 H52B 0.9800
C52 H52C 0.9800
C53 H53A 0.9800
C53 H53B 0.9800
C53 H53C 0.9800
C1A C6A 1.406(2)
C1A C2A 1.412(2)
C1A C11A 1.475(2)
C2A O2A 1.3585(19)
C2A C3A 1.409(2)
O2A H2A 0.87(3)
C3A C4A 1.392(2)
C3A C31A 1.525(2)
C4A C5A 1.405(2)
C4A H4A 0.9500
C5A C6A 1.387(2)
C5A C51A 1.528(2)
C6A H6A 0.9500
C11A O12A 1.2451(19)
C11A O11A 1.3211(19)
O11A H11A 0.96(3)
C31A C32A 1.529(2)
C31A C33A 1.534(3)
C31A H31A 1.0000
C32A H32D 0.9800
C32A H32E 0.9800
C32A H32F 0.9800
C33A H33D 0.9800
C33A H33E 0.9800
C33A H33F 0.9800
C51A C52A 1.462(5)
C51A C53' 1.520(5)
C51A C53A 1.540(5)
C51A C52' 1.612(6)
C51A H51A 1.0000
C51A H51' 1.0000
C52A H52D 0.9800
C52A H52E 0.9800
C52A H52F 0.9800
C52' H52J 0.9800
C52' H52K 0.9800
C52' H52L 0.9800
C53A H53D 0.9800
C53A H53E 0.9800
C53A H53F 0.9800
C53' H53J 0.9800
C53' H53K 0.9800
C53' H53L 0.9800
C1B C6B 1.407(2)
C1B C2B 1.410(2)
C1B C11B 1.473(2)
C2B O2B 1.3588(19)
C2B C3B 1.411(2)
O2B H2B 0.89(3)
C3B C4B 1.390(2)
C3B C31B 1.524(2)
C4B C5B 1.401(2)
C4B H4B 0.9500
C5B C6B 1.387(2)
C5B C51B 1.528(2)
C6B H6B 0.9500
C11B O12B 1.2422(19)
C11B O11B 1.3221(19)
O11B H11B 0.89(2)
C31B C32B 1.530(2)
C31B C33B 1.537(3)
C31B H31B 1.0000
C32B H32G 0.9800
C32B H32H 0.9800
C32B H32I 0.9800
C33B H33G 0.9800
C33B H33H 0.9800
C33B H33I 0.9800
C51B C53B 1.516(3)
C51B C52B 1.532(3)
C51B H51B 1.0000
C52B H52G 0.9800
C52B H52H 0.9800
C52B H52I 0.9800
C53B H53G 0.9800
C53B H53H 0.9800
C53B H53I 0.9800

loop_
_geom_hbond_atom_site_label_D
_geom_hbond_atom_site_label_H
_geom_hbond_atom_site_label_A
_geom_hbond_site_symmetry_A
_geom_hbond_distance_DH
_geom_hbond_distance_HA
_geom_hbond_distance_DA
_geom_hbond_angle_DHA
O2 H2 O12 . 0.97(3) 1.76(3) 2.6162(19) 146(3)
O11 H11 O12 2_755 0.96(3) 1.68(3) 2.6374(17) 174(2)
O2A H2A O12A . 0.87(3) 1.87(3) 2.6417(16) 147(3)
O11A H11A O12B . 0.96(3) 1.74(3) 2.6891(15) 175(2)
O2B H2B O12B . 0.89(3) 1.83(3) 2.6420(16) 150(2)
O11B H11B O12A . 0.89(2) 1.79(2) 2.6724(15) 172(2)

loop_
_geom_torsion_atom_site_label_1
_geom_torsion_atom_site_label_2
_geom_torsion_atom_site_label_3
_geom_torsion_atom_site_label_4
_geom_torsion
C6 C1 C2 O2 179.65(14)
C11 C1 C2 O2 0.2(2)
C6 C1 C2 C3 0.2(2)
C11 C1 C2 C3 -179.21(14)
O2 C2 C3 C4 -179.77(15)
C1 C2 C3 C4 -0.3(2)
O2 C2 C3 C31 -1.0(2)
C1 C2 C3 C31 178.46(15)
C2 C3 C4 C5 0.1(3)
C31 C3 C4 C5 -178.67(16)
C3 C4 C5 C6 0.3(3)
C3 C4 C5 C51 -178.99(16)
C4 C5 C6 C1 -0.4(2)
C51 C5 C6 C1 178.88(15)
C2 C1 C6 C5 0.1(2)
C11 C1 C6 C5 179.58(15)
C2 C1 C11 O12 -4.1(2)
C6 C1 C11 O12 176.49(15)
C2 C1 C11 O11 175.00(14)
C6 C1 C11 O11 -4.5(2)
C4 C3 C31 C33 -31.8(2)
C2 C3 C31 C33 149.47(17)
C4 C3 C31 C32 92.2(2)
C2 C3 C31 C32 -86.6(2)
C6 C5 C51 C53 -65.6(2)
C4 C5 C51 C53 113.6(2)
C6 C5 C51 C52 59.7(2)
C4 C5 C51 C52 -121.1(2)
C6A C1A C2A O2A 178.58(15)
C11A C1A C2A O2A 0.2(2)
C6A C1A C2A C3A -0.9(2)
C11A C1A C2A C3A -179.30(14)
O2A C2A C3A C4A -178.30(15)
C1A C2A C3A C4A 1.2(2)
O2A C2A C3A C31A 0.6(2)
C1A C2A C3A C31A -179.90(15)
C2A C3A C4A C5A -0.4(3)
C31A C3A C4A C5A -179.28(16)
C3A C4A C5A C6A -0.7(3)
C3A C4A C5A C51A 178.03(17)
C4A C5A C6A C1A 1.0(3)
C51A C5A C6A C1A -177.66(17)
C2A C1A C6A C5A -0.3(3)
C11A C1A C6A C5A 178.16(16)
C6A C1A C11A O12A -176.32(16)
C2A C1A C11A O12A 2.1(2)
C6A C1A C11A O11A 2.6(2)
C2A C1A C11A O11A -178.97(15)
C4A C3A C31A C32A -30.8(2)
C2A C3A C31A C32A 150.38(16)
C4A C3A C31A C33A 93.9(2)
C2A C3A C31A C33A -84.97(19)
C6A C5A C51A C52A 99.0(3)
C4A C5A C51A C52A -79.6(3)
C6A C5A C51A C53' -30.5(4)
C4A C5A C51A C53' 150.8(3)
C6A C5A C51A C53A -51.5(4)
C4A C5A C51A C53A 129.8(3)
C6A C5A C51A C52' 72.5(3)
C4A C5A C51A C52' -106.2(3)
C6B C1B C2B O2B 179.08(15)
C11B C1B C2B O2B 0.5(2)
C6B C1B C2B C3B -0.7(2)
C11B C1B C2B C3B -179.30(15)
O2B C2B C3B C4B -179.15(15)
C1B C2B C3B C4B 0.7(2)
O2B C2B C3B C31B -1.2(2)
C1B C2B C3B C31B 178.58(15)
C2B C3B C4B C5B -0.2(3)
C31B C3B C4B C5B -178.01(16)
C3B C4B C5B C6B -0.2(3)
C3B C4B C5B C51B 179.09(17)
C4B C5B C6B C1B 0.1(3)
C51B C5B C6B C1B -179.13(16)
C2B C1B C6B C5B 0.3(2)
C11B C1B C6B C5B 178.87(16)
C6B C1B C11B O12B -173.97(16)
C2B C1B C11B O12B 4.6(2)
C6B C1B C11B O11B 5.5(2)
C2B C1B C11B O11B -175.93(14)
C4B C3B C31B C32B -25.2(2)
C2B C3B C31B C32B 157.07(16)
C4B C3B C31B C33B 99.5(2)
C2B C3B C31B C33B -78.3(2)
C6B C5B C51B C53B 68.4(2)
C4B C5B C51B C53B -110.8(2)
C6B C5B C51B C52B -56.2(2)
C4B C5B C51B C52B 124.51(19)
